data_1518294
loop_
_publ_author_name
'Dutta, Uttam'
'Maity, Soham'
'Kancherla, Rajesh'
'Maiti, Debabrata'

_publ_section_title
;
 Aerobic oxynitration of alkynes with (t)BuONO and TEMPO.
;
_journal_issue 24
_journal_name_full 'Organic letters'
_journal_page_first 6302
_journal_page_last 6305
_journal_paper_doi 10.1021/ol503025n
_journal_volume 16
_journal_year 2014
_chemical_formula_sum 'C22 H28 N2 O4'
_chemical_formula_weight 384.46
_chemical_name_systematic
; 
 ? 
;
_space_group_IT_number 14
_symmetry_cell_setting monoclinic
_symmetry_space_group_name_Hall '-P 2yn'
_symmetry_space_group_name_H-M 'P 1 21/n 1'
_atom_sites_solution_hydrogens geom
_atom_sites_solution_primary direct
_atom_sites_solution_secondary difmap
_audit_creation_method SHELXL-97
_cell_angle_alpha 90.000(5)
_cell_angle_beta 100.459(5)
_cell_angle_gamma 90.000(5)
_cell_formula_units_Z 4
_cell_length_a 7.564(5)
_cell_length_b 23.309(5)
_cell_length_c 12.081(5)
_cell_measurement_reflns_used 7113
_cell_measurement_temperature 150(2)
_cell_measurement_theta_max 71.1140
_cell_measurement_theta_min 3.7195
_cell_volume 2094.6(17)
_computing_structure_refinement 'SHELXL-97 (Sheldrick, 1997)'
_computing_structure_solution 'SHELXS-97 (Sheldrick, 1990)'
_diffrn_ambient_temperature 150(2)
_diffrn_measured_fraction_theta_full 0.987
_diffrn_measured_fraction_theta_max 0.987
_diffrn_radiation_monochromator graphite
_diffrn_radiation_source 'fine-focus sealed tube'
_diffrn_radiation_type CuK\a
_diffrn_radiation_wavelength 1.54180
_diffrn_reflns_av_R_equivalents 0.0536
_diffrn_reflns_av_sigmaI/netI 0.0496
_diffrn_reflns_limit_h_max 9
_diffrn_reflns_limit_h_min -5
_diffrn_reflns_limit_k_max 26
_diffrn_reflns_limit_k_min -28
_diffrn_reflns_limit_l_max 14
_diffrn_reflns_limit_l_min -14
_diffrn_reflns_number 12558
_diffrn_reflns_theta_full 71.23
_diffrn_reflns_theta_max 71.23
_diffrn_reflns_theta_min 3.79
_exptl_absorpt_coefficient_mu 0.679
_exptl_absorpt_correction_T_max 0.8705
_exptl_absorpt_correction_T_min 0.8069
_exptl_absorpt_correction_type multi-scan
_exptl_crystal_colour colorless
_exptl_crystal_density_diffrn 1.219
_exptl_crystal_density_method 'not measured'
_exptl_crystal_description block
_exptl_crystal_F_000 824
_exptl_crystal_size_max 0.33
_exptl_crystal_size_mid 0.26
_exptl_crystal_size_min 0.21
_refine_diff_density_max 0.490
_refine_diff_density_min -0.592
_refine_diff_density_rms 0.127
_refine_ls_extinction_method none
_refine_ls_goodness_of_fit_ref 1.177
_refine_ls_hydrogen_treatment mixed
_refine_ls_matrix_type full
_refine_ls_number_parameters 258
_refine_ls_number_reflns 4009
_refine_ls_number_restraints 0
_refine_ls_restrained_S_all 1.177
_refine_ls_R_factor_all 0.0780
_refine_ls_R_factor_gt 0.0588
_refine_ls_shift/su_max 0.000
_refine_ls_shift/su_mean 0.000
_refine_ls_structure_factor_coef Fsqd
_refine_ls_weighting_details 'calc w=1/[\s^2^(Fo^2^)+(0.2000P)^2^+0.0000P] where P=(Fo^2^+2Fc^2^)/3'
_refine_ls_weighting_scheme calc
_refine_ls_wR_factor_gt 0.2098
_refine_ls_wR_factor_ref 0.2575
_reflns_number_gt 3597
_reflns_number_total 4009
_reflns_threshold_expression >2sigma(I)
_cod_data_source_file ol503025n_si_002.cif
_cod_data_source_block utm
_cod_depositor_comments
;
The following automatic conversions were performed:

'_symmetry_cell_setting' value 'Monoclinic' changed to 'monoclinic'
according to
/home/saulius/struct/COD-crude-data--automatic-downloads/rss-feeds/ACS/lib/dictionaries/cif_core.dic
dictionary named 'cif_core.dic' version 2.4.2 from 2011-04-26.

Automatic conversion script
Id: cif_fix_values 2935 2014-11-11 08:27:57Z andrius 

 Adding full bibliography for 1518294--1518295.cif.
;
_cod_original_sg_symbol_H-M 'P 21/n'
_cod_database_code 1518294

loop_
_symmetry_equiv_pos_as_xyz
'x, y, z'
'-x+1/2, y+1/2, -z+1/2'
'-x, -y, -z'
'x-1/2, -y-1/2, z-1/2'

loop_
_atom_site_label
_atom_site_type_symbol
_atom_site_fract_x
_atom_site_fract_y
_atom_site_fract_z
_atom_site_U_iso_or_equiv
_atom_site_adp_type
_atom_site_occupancy
_atom_site_symmetry_multiplicity
_atom_site_calc_flag
_atom_site_refinement_flags
O1 O -0.31732(17) 0.04239(6) -0.59429(11) 0.0529(4) Uani 1 1 d .
O2 O 0.54681(17) 0.02821(5) -0.10694(10) 0.0496(4) Uani 1 1 d .
O3 O 0.77237(19) 0.05276(7) 0.02051(16) 0.0712(5) Uani 1 1 d .
O4 O 0.25901(14) 0.16231(4) 0.00185(9) 0.0380(3) Uani 1 1 d .
N1 N 0.61605(17) 0.05888(6) -0.02899(11) 0.0420(4) Uani 1 1 d .
N2 N 0.33662(16) 0.18066(5) 0.11672(10) 0.0358(4) Uani 1 1 d .
C1 C 0.2601(2) 0.10692(6) -0.15657(12) 0.0360(4) Uani 1 1 d .
C2 C 0.0877(2) 0.08630(6) -0.16963(12) 0.0376(4) Uani 1 1 d .
H2 H 0.0343 0.0799 -0.1054 0.045 Uiso 1 1 calc R
C3 C -0.01096(19) 0.07459(6) -0.27842(12) 0.0351(4) Uani 1 1 d .
C4 C 0.06695(18) 0.08513(6) -0.37402(12) 0.0334(4) Uani 1 1 d .
C5 C 0.2465(2) 0.10608(7) -0.35781(13) 0.0391(4) Uani 1 1 d .
H5 H 0.3017 0.1129 -0.4212 0.047 Uiso 1 1 calc R
C6 C 0.34039(19) 0.11652(7) -0.25199(14) 0.0403(4) Uani 1 1 d .
H6 H 0.4604 0.1303 -0.2424 0.048 Uiso 1 1 calc R
C7 C -0.1889(2) 0.05260(7) -0.29317(14) 0.0444(4) Uani 1 1 d .
H7 H -0.2422 0.0448 -0.2294 0.053 Uiso 1 1 calc R
C8 C -0.2833(2) 0.04258(8) -0.39875(15) 0.0464(4) Uani 1 1 d .
H8 H -0.4020 0.0277 -0.4078 0.056 Uiso 1 1 calc R
C9 C -0.2066(2) 0.05404(6) -0.49477(13) 0.0392(4) Uani 1 1 d .
C10 C -0.0344(2) 0.07479(6) -0.48318(12) 0.0372(4) Uani 1 1 d .
H10 H 0.0168 0.0822 -0.5480 0.045 Uiso 1 1 calc R
C11 C -0.2538(3) 0.05354(8) -0.69530(15) 0.0543(5) Uani 1 1 d .
H11A H -0.2387 0.0950 -0.7036 0.081 Uiso 1 1 calc R
H11B H -0.3407 0.0390 -0.7593 0.081 Uiso 1 1 calc R
H11C H -0.1379 0.0343 -0.6930 0.081 Uiso 1 1 calc R
C12 C 0.35640(19) 0.12234(6) -0.04250(12) 0.0354(4) Uani 1 1 d .
C13 C 0.5175(2) 0.10411(6) 0.01208(12) 0.0392(4) Uani 1 1 d .
H13 H 0.5682 0.1221 0.0811 0.047 Uiso 1 1 calc R
C14 C 0.2070(2) 0.16179(7) 0.18912(14) 0.0433(4) Uani 1 1 d .
C15 C 0.2806(3) 0.18565(10) 0.30706(16) 0.0622(6) Uani 1 1 d .
H15A H 0.1937 0.1770 0.3570 0.075 Uiso 1 1 calc R
H15B H 0.3945 0.1658 0.3379 0.075 Uiso 1 1 calc R
C16 C 0.3143(3) 0.24941(10) 0.30846(18) 0.0692(6) Uani 1 1 d .
H16A H 0.3658 0.2620 0.3859 0.083 Uiso 1 1 calc R
H16B H 0.1997 0.2701 0.2837 0.083 Uiso 1 1 calc R
C17 C 0.4447(3) 0.26309(9) 0.22976(18) 0.0617(5) Uani 1 1 d .
H17A H 0.5614 0.2444 0.2586 0.074 Uiso 1 1 calc R
H17B H 0.4651 0.3050 0.2298 0.074 Uiso 1 1 calc R
C18 C 0.3766(2) 0.24314(6) 0.10884(14) 0.0442(4) Uani 1 1 d .
C19 C 0.2204(3) 0.28098(8) 0.05076(19) 0.0626(5) Uani 1 1 d .
H19A H 0.1612 0.2625 -0.0190 0.094 Uiso 1 1 calc R
H19B H 0.2670 0.3185 0.0333 0.094 Uiso 1 1 calc R
H19C H 0.1335 0.2861 0.1010 0.094 Uiso 1 1 calc R
C20 C 0.5291(3) 0.24837(9) 0.0418(2) 0.0657(6) Uani 1 1 d .
H20A H 0.6245 0.2210 0.0711 0.099 Uiso 1 1 calc R
H20B H 0.5777 0.2874 0.0491 0.099 Uiso 1 1 calc R
H20C H 0.4829 0.2400 -0.0377 0.099 Uiso 1 1 calc R
C21 C 0.0098(2) 0.17982(9) 0.1485(2) 0.0591(5) Uani 1 1 d .
H21A H -0.0037 0.2207 0.1638 0.089 Uiso 1 1 calc R
H21B H -0.0684 0.1574 0.1884 0.089 Uiso 1 1 calc R
H21C H -0.0238 0.1728 0.0674 0.089 Uiso 1 1 calc R
C22 C 0.2138(3) 0.09601(8) 0.1932(2) 0.0600(5) Uani 1 1 d .
H22A H 0.1731 0.0806 0.1174 0.090 Uiso 1 1 calc R
H22B H 0.1352 0.0819 0.2434 0.090 Uiso 1 1 calc R
H22C H 0.3375 0.0835 0.2213 0.090 Uiso 1 1 calc R

loop_
_atom_site_aniso_label
_atom_site_aniso_U_11
_atom_site_aniso_U_22
_atom_site_aniso_U_33
_atom_site_aniso_U_23
_atom_site_aniso_U_13
_atom_site_aniso_U_12
O1 0.0474(7) 0.0685(8) 0.0390(7) -0.0071(5) -0.0021(5) -0.0134(5)
O2 0.0562(7) 0.0481(7) 0.0463(7) -0.0063(5) 0.0140(5) 0.0031(5)
O3 0.0397(7) 0.0852(11) 0.0852(11) -0.0118(8) 0.0020(7) 0.0132(6)
O4 0.0377(6) 0.0392(6) 0.0341(6) -0.0068(4) -0.0017(4) 0.0004(4)
N1 0.0362(7) 0.0485(8) 0.0427(7) 0.0016(5) 0.0108(6) 0.0023(5)
N2 0.0372(7) 0.0377(7) 0.0314(7) -0.0057(4) 0.0032(5) -0.0049(4)
C1 0.0386(7) 0.0360(7) 0.0316(8) -0.0025(5) 0.0018(6) -0.0016(5)
C2 0.0402(8) 0.0410(8) 0.0323(7) -0.0021(5) 0.0082(6) -0.0038(5)
C3 0.0356(8) 0.0356(7) 0.0347(8) -0.0014(5) 0.0080(6) -0.0031(5)
C4 0.0349(7) 0.0310(7) 0.0342(7) -0.0005(5) 0.0063(6) -0.0008(5)
C5 0.0354(7) 0.0493(8) 0.0335(8) 0.0030(6) 0.0085(6) -0.0038(6)
C6 0.0334(7) 0.0479(8) 0.0388(8) 0.0028(6) 0.0045(6) -0.0071(6)
C7 0.0421(9) 0.0529(9) 0.0400(9) -0.0037(6) 0.0118(7) -0.0117(6)
C8 0.0384(8) 0.0552(9) 0.0452(9) -0.0073(7) 0.0066(7) -0.0122(6)
C9 0.0397(8) 0.0392(8) 0.0357(8) -0.0050(5) -0.0011(6) -0.0030(5)
C10 0.0396(8) 0.0376(7) 0.0340(8) -0.0003(5) 0.0059(6) 0.0001(5)
C11 0.0609(11) 0.0619(11) 0.0363(9) -0.0011(7) -0.0010(7) -0.0062(8)
C12 0.0365(8) 0.0358(7) 0.0333(8) -0.0017(5) 0.0048(6) -0.0042(5)
C13 0.0376(8) 0.0433(8) 0.0353(7) -0.0045(6) 0.0030(6) -0.0012(5)
C14 0.0431(9) 0.0440(8) 0.0449(9) 0.0017(6) 0.0137(7) 0.0005(6)
C15 0.0685(13) 0.0801(14) 0.0403(9) 0.0009(8) 0.0159(8) 0.0077(9)
C16 0.0780(14) 0.0782(14) 0.0491(10) -0.0258(10) 0.0055(10) 0.0067(10)
C17 0.0642(11) 0.0556(10) 0.0601(12) -0.0204(8) -0.0019(9) -0.0115(8)
C18 0.0473(8) 0.0365(8) 0.0478(9) -0.0071(6) 0.0056(7) -0.0079(6)
C19 0.0718(13) 0.0392(9) 0.0726(13) 0.0051(8) 0.0019(10) 0.0037(8)
C20 0.0707(13) 0.0546(11) 0.0776(14) -0.0039(9) 0.0289(11) -0.0225(9)
C21 0.0393(9) 0.0635(11) 0.0765(13) 0.0012(9) 0.0157(9) 0.0007(7)
C22 0.0647(12) 0.0467(10) 0.0742(13) 0.0132(8) 0.0278(10) -0.0008(7)

loop_
_atom_type_symbol
_atom_type_description
_atom_type_scat_dispersion_real
_atom_type_scat_dispersion_imag
_atom_type_scat_source
C C 0.0181 0.0091 'International Tables Vol C Tables 4.2.6.8 and 6.1.1.4'
H H 0.0000 0.0000 'International Tables Vol C Tables 4.2.6.8 and 6.1.1.4'
N N 0.0311 0.0180 'International Tables Vol C Tables 4.2.6.8 and 6.1.1.4'
O O 0.0492 0.0322 'International Tables Vol C Tables 4.2.6.8 and 6.1.1.4'

loop_
_geom_angle_atom_site_label_1
_geom_angle_atom_site_label_2
_geom_angle_atom_site_label_3
_geom_angle
C9 O1 C11 118.32(14)
C12 O4 N2 114.87(11)
O2 N1 O3 123.06(15)
O2 N1 C13 121.39(13)
O3 N1 C13 115.54(14)
O4 N2 C14 105.97(11)
O4 N2 C18 105.93(11)
C14 N2 C18 119.11(12)
C2 C1 C6 120.09(13)
C2 C1 C12 119.25(13)
C6 C1 C12 120.56(13)
C1 C2 C3 120.30(13)
C1 C2 H2 119.9
C3 C2 H2 119.9
C4 C3 C2 119.91(13)
C4 C3 C7 119.16(14)
C2 C3 C7 120.93(14)
C3 C4 C10 119.70(13)
C3 C4 C5 118.52(13)
C10 C4 C5 121.78(13)
C6 C5 C4 120.70(13)
C6 C5 H5 119.6
C4 C5 H5 119.6
C5 C6 C1 120.46(14)
C5 C6 H6 119.8
C1 C6 H6 119.8
C8 C7 C3 120.15(15)
C8 C7 H7 119.9
C3 C7 H7 119.9
C7 C8 C9 120.80(14)
C7 C8 H8 119.6
C9 C8 H8 119.6
O1 C9 C10 125.46(15)
O1 C9 C8 114.14(14)
C10 C9 C8 120.39(14)
C9 C10 C4 119.78(14)
C9 C10 H10 120.1
C4 C10 H10 120.1
O1 C11 H11A 109.5
O1 C11 H11B 109.5
H11A C11 H11B 109.5
O1 C11 H11C 109.5
H11A C11 H11C 109.5
H11B C11 H11C 109.5
C13 C12 O4 122.14(13)
C13 C12 C1 128.91(13)
O4 C12 C1 108.87(12)
C12 C13 N1 123.06(13)
C12 C13 H13 118.5
N1 C13 H13 118.5
N2 C14 C22 106.93(13)
N2 C14 C15 105.71(14)
C22 C14 C15 109.12(16)
N2 C14 C21 115.67(15)
C22 C14 C21 107.92(15)
C15 C14 C21 111.28(15)
C16 C15 C14 113.54(17)
C16 C15 H15A 108.9
C14 C15 H15A 108.9
C16 C15 H15B 108.9
C14 C15 H15B 108.9
H15A C15 H15B 107.7
C15 C16 C17 109.09(16)
C15 C16 H16A 109.9
C17 C16 H16A 109.9
C15 C16 H16B 109.9
C17 C16 H16B 109.9
H16A C16 H16B 108.3
C16 C17 C18 112.87(16)
C16 C17 H17A 109.0
C18 C17 H17A 109.0
C16 C17 H17B 109.0
C18 C17 H17B 109.0
H17A C17 H17B 107.8
N2 C18 C20 106.99(13)
N2 C18 C17 105.80(14)
C20 C18 C17 109.00(16)
N2 C18 C19 116.15(14)
C20 C18 C19 107.67(16)
C17 C18 C19 111.02(15)
C18 C19 H19A 109.5
C18 C19 H19B 109.5
H19A C19 H19B 109.5
C18 C19 H19C 109.5
H19A C19 H19C 109.5
H19B C19 H19C 109.5
C18 C20 H20A 109.5
C18 C20 H20B 109.5
H20A C20 H20B 109.5
C18 C20 H20C 109.5
H20A C20 H20C 109.5
H20B C20 H20C 109.5
C14 C21 H21A 109.5
C14 C21 H21B 109.5
H21A C21 H21B 109.5
C14 C21 H21C 109.5
H21A C21 H21C 109.5
H21B C21 H21C 109.5
C14 C22 H22A 109.5
C14 C22 H22B 109.5
H22A C22 H22B 109.5
C14 C22 H22C 109.5
H22A C22 H22C 109.5
H22B C22 H22C 109.5

loop_
_geom_bond_atom_site_label_1
_geom_bond_atom_site_label_2
_geom_bond_distance
O1 C9 1.3618(19)
O1 C11 1.414(2)
O2 N1 1.2219(19)
O3 N1 1.233(2)
O4 C12 1.3568(18)
O4 N2 1.4690(15)
N1 C13 1.4310(19)
N2 C14 1.4936(19)
N2 C18 1.4938(19)
C1 C2 1.372(2)
C1 C6 1.415(2)
C1 C12 1.4814(19)
C2 C3 1.415(2)
C2 H2 0.9500
C3 C4 1.410(2)
C3 C7 1.421(2)
C4 C10 1.421(2)
C4 C5 1.423(2)
C5 C6 1.367(2)
C5 H5 0.9500
C6 H6 0.9500
C7 C8 1.364(2)
C7 H7 0.9500
C8 C9 1.413(2)
C8 H8 0.9500
C9 C10 1.373(2)
C10 H10 0.9500
C11 H11A 0.9800
C11 H11B 0.9800
C11 H11C 0.9800
C12 C13 1.345(2)
C13 H13 0.9500
C14 C22 1.534(2)
C14 C15 1.537(3)
C14 C21 1.542(3)
C15 C16 1.508(3)
C15 H15A 0.9900
C15 H15B 0.9900
C16 C17 1.522(3)
C16 H16A 0.9900
C16 H16B 0.9900
C17 C18 1.531(2)
C17 H17A 0.9900
C17 H17B 0.9900
C18 C20 1.530(3)
C18 C19 1.538(3)
C19 H19A 0.9800
C19 H19B 0.9800
C19 H19C 0.9800
C20 H20A 0.9800
C20 H20B 0.9800
C20 H20C 0.9800
C21 H21A 0.9800
C21 H21B 0.9800
C21 H21C 0.9800
C22 H22A 0.9800
C22 H22B 0.9800
C22 H22C 0.9800

loop_
_geom_torsion_atom_site_label_1
_geom_torsion_atom_site_label_2
_geom_torsion_atom_site_label_3
_geom_torsion_atom_site_label_4
_geom_torsion
C12 O4 N2 C14 -115.41(13)
C12 O4 N2 C18 117.15(13)
C6 C1 C2 C3 -0.1(2)
C12 C1 C2 C3 176.12(12)
C1 C2 C3 C4 -1.1(2)
C1 C2 C3 C7 179.26(14)
C2 C3 C4 C10 -178.28(12)
C7 C3 C4 C10 1.3(2)
C2 C3 C4 C5 1.6(2)
C7 C3 C4 C5 -178.77(13)
C3 C4 C5 C6 -0.9(2)
C10 C4 C5 C6 179.01(14)
C4 C5 C6 C1 -0.3(2)
C2 C1 C6 C5 0.8(2)
C12 C1 C6 C5 -175.32(13)
C4 C3 C7 C8 -0.8(2)
C2 C3 C7 C8 178.75(15)
C3 C7 C8 C9 -0.2(3)
C11 O1 C9 C10 -1.6(3)
C11 O1 C9 C8 178.79(15)
C7 C8 C9 O1 -179.47(15)
C7 C8 C9 C10 0.9(3)
O1 C9 C10 C4 180.00(14)
C8 C9 C10 C4 -0.4(2)
C3 C4 C10 C9 -0.7(2)
C5 C4 C10 C9 179.38(13)
N2 O4 C12 C13 -4.38(19)
N2 O4 C12 C1 178.51(10)
C2 C1 C12 C13 125.75(17)
C6 C1 C12 C13 -58.1(2)
C2 C1 C12 O4 -57.38(18)
C6 C1 C12 O4 118.81(15)
O4 C12 C13 N1 174.98(13)
C1 C12 C13 N1 -8.5(2)
O2 N1 C13 C12 -11.7(2)
O3 N1 C13 C12 169.38(16)
O4 N2 C14 C22 68.60(16)
C18 N2 C14 C22 -172.31(15)
O4 N2 C14 C15 -175.21(12)
C18 N2 C14 C15 -56.12(18)
O4 N2 C14 C21 -51.61(18)
C18 N2 C14 C21 67.48(19)
N2 C14 C15 C16 53.9(2)
C22 C14 C15 C16 168.60(17)
C21 C14 C15 C16 -72.4(2)
C14 C15 C16 C17 -57.3(2)
C15 C16 C17 C18 57.8(2)
O4 N2 C18 C20 -67.87(16)
C14 N2 C18 C20 173.02(15)
O4 N2 C18 C17 176.02(13)
C14 N2 C18 C17 56.91(19)
O4 N2 C18 C19 52.37(18)
C14 N2 C18 C19 -66.7(2)
C16 C17 C18 N2 -54.8(2)
C16 C17 C18 C20 -169.53(17)
C16 C17 C18 C19 72.0(2)
